data_1548090
loop_
_publ_author_name
'David M. King'
'Peter A. Cleaves'
'Ashley J. Wooles'
'Benedict M. Gardner'
'Nicholas F. Chilton'
'Floriana Tuna'
'William Lewis'
'Eric J. L. McInnes'
'Stephen T. Liddle'

_publ_section_title
;
 Molecular and electronic structure of terminal and alkali metal-capped
 uranium(V) nitride complexes
;
_journal_name_full 'Nature Communications'
_journal_page_first 13773
_journal_paper_doi 10.1038/ncomms13773
_journal_volume 7
_journal_year 2016
_chemical_formula_moiety 'C33 H75 N5 Si3 U, C28 H40 O10 Rb'
_chemical_formula_sum 'C61 H115 N5 O10 Rb Si3 U'
_chemical_formula_weight 1486.34
_space_group_crystal_system monoclinic
_space_group_IT_number 14
_space_group_name_Hall '-P 2ybc'
_space_group_name_H-M_alt 'P 1 21/c 1'
_symmetry_space_group_name_Hall '-P 2ybc'
_symmetry_space_group_name_H-M 'P 1 21/c 1'
_atom_sites_solution_hydrogens geom
_atom_sites_solution_primary direct
_atom_sites_solution_secondary difmap
_cell_angle_alpha 90
_cell_angle_beta 104.2695(16)
_cell_angle_gamma 90
_cell_formula_units_Z 4
_cell_length_a 15.8741(3)
_cell_length_b 18.5622(3)
_cell_length_c 24.7397(4)
_cell_measurement_reflns_used 18388
_cell_measurement_temperature 120(2)
_cell_measurement_theta_max 74.1360
_cell_measurement_theta_min 2.8880
_cell_volume 7064.8(2)
_computing_cell_refinement
;
CrysAlisPro, Agilent Technologies,
Version 1.171.36.28a (release 18-03-2013 CrysAlis171 .NET)
(compiled Mar 18 2013,11:47:30)
;
_computing_data_collection
;
CrysAlisPro, Agilent Technologies,
Version 1.171.36.28a (release 18-03-2013 CrysAlis171 .NET)
(compiled Mar 18 2013,11:47:30)
;
_computing_data_reduction
;
CrysAlisPro, Agilent Technologies,
Version 1.171.36.28a (release 18-03-2013 CrysAlis171 .NET)
(compiled Mar 18 2013,11:47:30)
;
_computing_molecular_graphics 'Olex2 (Dolomanov et al., 2009)'
_computing_publication_material 'Olex2 (Dolomanov et al., 2009)'
_computing_structure_refinement 'ShelXL (Sheldrick, 2015)'
_computing_structure_solution 'ShelXS (Sheldrick)'
_diffrn_ambient_temperature 120(2)
_diffrn_detector_area_resol_mean 10.6296
_diffrn_measured_fraction_theta_full 0.998
_diffrn_measured_fraction_theta_max 0.975
_diffrn_measurement_details
;
#__ type_ start__ end____ width___ exp.time_
  1 omega  -40.00    6.00   1.0000    4.0000
omega____ theta____ kappa____ phi______ frames
    -      -38.5000   30.0000   30.0000 46
#__ type_ start__ end____ width___ exp.time_
  2 omega  -45.00   30.00   1.0000    4.0000
omega____ theta____ kappa____ phi______ frames
    -      -38.5000   45.0000  150.0000 75
#__ type_ start__ end____ width___ exp.time_
  3 omega  -42.00   22.00   1.0000    4.0000
omega____ theta____ kappa____ phi______ frames
    -      -38.5000   30.0000   60.0000 64
#__ type_ start__ end____ width___ exp.time_
  4 omega  -32.00   16.00   1.0000    4.0000
omega____ theta____ kappa____ phi______ frames
    -       39.1804  -38.0000 -180.0000 48
#__ type_ start__ end____ width___ exp.time_
  5 omega   19.00   45.00   1.0000    4.0000
omega____ theta____ kappa____ phi______ frames
    -       39.1804  -38.0000 -180.0000 26
#__ type_ start__ end____ width___ exp.time_
  6 omega   55.00   91.00   1.0000   16.0000
omega____ theta____ kappa____ phi______ frames
    -      102.8295  -30.0000  120.0000 36
#__ type_ start__ end____ width___ exp.time_
  7 omega   34.00   65.00   1.0000   16.0000
omega____ theta____ kappa____ phi______ frames
    -      102.8295  -45.0000  -60.0000 31
#__ type_ start__ end____ width___ exp.time_
  8 omega   31.00   78.00   1.0000   16.0000
omega____ theta____ kappa____ phi______ frames
    -      102.8295  -30.0000 -120.0000 47
#__ type_ start__ end____ width___ exp.time_
  9 omega   50.00  120.00   1.0000   16.0000
omega____ theta____ kappa____ phi______ frames
    -      102.8295  -61.0000  -30.0000 70
#__ type_ start__ end____ width___ exp.time_
 10 omega   31.00   68.00   1.0000   16.0000
omega____ theta____ kappa____ phi______ frames
    -      102.8295  -30.0000   30.0000 37
#__ type_ start__ end____ width___ exp.time_
 11 omega   90.00  152.00   1.0000   16.0000
omega____ theta____ kappa____ phi______ frames
    -      102.8295  101.0000  178.0000 62
#__ type_ start__ end____ width___ exp.time_
 12 omega   17.00   89.00   1.0000   16.0000
omega____ theta____ kappa____ phi______ frames
    -      102.8295    0.0000 -180.0000 72
#__ type_ start__ end____ width___ exp.time_
 13 omega  109.00  135.00   1.0000   16.0000
omega____ theta____ kappa____ phi______ frames
    -      102.8295    0.0000 -180.0000 26
#__ type_ start__ end____ width___ exp.time_
 14 omega   33.00  120.00   1.0000   16.0000
omega____ theta____ kappa____ phi______ frames
    -      102.8295 -125.0000  -60.0000 87
#__ type_ start__ end____ width___ exp.time_
 15 omega    9.00   61.00   1.0000    4.0000
omega____ theta____ kappa____ phi______ frames
    -       39.1804   77.0000 -120.0000 52
;
_diffrn_measurement_device_type 'GV1000, Atlas'
_diffrn_measurement_method '\w scans'
_diffrn_orient_matrix_UB_11 0.0145542000
_diffrn_orient_matrix_UB_12 0.0637130000
_diffrn_orient_matrix_UB_13 -0.0365052000
_diffrn_orient_matrix_UB_21 0.0710158000
_diffrn_orient_matrix_UB_22 0.0297494000
_diffrn_orient_matrix_UB_23 0.0490800000
_diffrn_orient_matrix_UB_31 0.0690586000
_diffrn_orient_matrix_UB_32 -0.0439922000
_diffrn_orient_matrix_UB_33 -0.0198237000
_diffrn_radiation_monochromator mirror
_diffrn_radiation_type CuK\a
_diffrn_radiation_wavelength 1.54184
_diffrn_reflns_av_R_equivalents 0.0283
_diffrn_reflns_av_unetI/netI 0.0309
_diffrn_reflns_Laue_measured_fraction_full 0.998
_diffrn_reflns_Laue_measured_fraction_max 0.975
_diffrn_reflns_limit_h_max 19
_diffrn_reflns_limit_h_min -15
_diffrn_reflns_limit_k_max 23
_diffrn_reflns_limit_k_min -23
_diffrn_reflns_limit_l_max 20
_diffrn_reflns_limit_l_min -30
_diffrn_reflns_number 33199
_diffrn_reflns_point_group_measured_fraction_full 0.998
_diffrn_reflns_point_group_measured_fraction_max 0.975
_diffrn_reflns_theta_full 67.500
_diffrn_reflns_theta_max 74.453
_diffrn_reflns_theta_min 2.872
_diffrn_source 'GV1000 (Cu) X-ray Source'
_exptl_absorpt_coefficient_mu 8.220
_exptl_absorpt_correction_T_max 0.624
_exptl_absorpt_correction_T_min 0.408
_exptl_absorpt_correction_type gaussian
_exptl_absorpt_process_details
;
CrysAlisPro, Agilent Technologies,
Version 1.171.36.28a (release 18-03-2013 CrysAlis171 .NET)
(compiled Mar 18 2013,11:47:30)
Numerical absorption correction based on gaussian integration over
			a multifaceted crystal model
;
_exptl_crystal_colour red
_exptl_crystal_colour_primary red
_exptl_crystal_density_diffrn 1.397
_exptl_crystal_description block
_exptl_crystal_F_000 3068
_exptl_crystal_size_max 0.1726
_exptl_crystal_size_mid 0.1167
_exptl_crystal_size_min 0.0822
_refine_diff_density_max 0.861
_refine_diff_density_min -0.819
_refine_diff_density_rms 0.069
_refine_ls_extinction_coef .
_refine_ls_extinction_method none
_refine_ls_goodness_of_fit_ref 1.020
_refine_ls_hydrogen_treatment constr
_refine_ls_matrix_type full
_refine_ls_number_parameters 767
_refine_ls_number_reflns 14071
_refine_ls_number_restraints 30
_refine_ls_restrained_S_all 1.028
_refine_ls_R_factor_all 0.0245
_refine_ls_R_factor_gt 0.0220
_refine_ls_shift/su_max 0.004
_refine_ls_shift/su_mean 0.000
_refine_ls_structure_factor_coef Fsqd
_refine_ls_weighting_details 'w=1/[\s^2^(Fo^2^)+(0.0277P)^2^+0.7741P] where P=(Fo^2^+2Fc^2^)/3'
_refine_ls_weighting_scheme calc
_refine_ls_wR_factor_gt 0.0526
_refine_ls_wR_factor_ref 0.0540
_reflns_Friedel_coverage 0.000
_reflns_Friedel_fraction_full .
_reflns_Friedel_fraction_max .
_reflns_number_gt 13145
_reflns_number_total 14071
_reflns_threshold_expression 'I > 2\s(I)'
_cod_data_source_file 6.cif
_cod_data_source_block 6
_cod_database_code 1548090
_chemical_oxdiff_formula 'C61 H115 N4 O5 Si3 Rb U'
_chemical_oxdiff_usercomment 'UAWAMH #12653 FOR AW/STL ON MICROMOUNT IN FOMBLIN OIL'
_shelx_space_group_comment
;
The symmetry employed for this shelxl refinement is uniquely defined
by the following loop, which should always be used as a source of
symmetry information in preference to the above space-group names.
They are only intended as comments.
;
_reflns_odcompleteness_completeness 99.78
_reflns_odcompleteness_iscentric 1
_reflns_odcompleteness_theta 67.13
_olex2_refinement_description
;
1. Fixed Uiso
 At 1.2 times of:
  All C(H) groups, All C(H,H) groups
 At 1.5 times of:
  All C(H,H,H) groups, All C(H,H,H,H,H,H) groups
2. Restrained distances
 C14-C12A \\sim C14-C12 \\sim C13A-C12A \\sim C13-C12 \\sim C16-C15 \\sim
C17-C15 \\sim C19-C18 \\sim C20-
 C18
 with sigma of 0.02
3. Others
 Sof(H14D)=Sof(H14E)=Sof(H14F)=Sof(C12A)=Sof(H12A)=Sof(C13A)=Sof(H13D)=
 Sof(H13E)=Sof(H13F)=1-FVAR(1)
 Sof(C12)=Sof(H12)=Sof(C13)=Sof(H13A)=Sof(H13B)=Sof(H13C)=Sof(H14A)=Sof(H14B)=
 Sof(H14C)=FVAR(1)
4.a Ternary CH refined with riding coordinates:
 C1(H1), C4(H4), C7(H7), C12(H12), C15(H15), C18(H18), C23(H23), C26(H26),
 C29(H29), C12A(H12A)
4.b Secondary CH2 refined with riding coordinates:
 C10(H10A,H10B), C11(H11A,H11B), C21(H21A,H21B), C22(H22A,H22B), C32(H32A,
 H32B), C33(H33A,H33B), C40(H40A,H40B), C41(H41A,H41B), C42(H42A,H42B),
 C43(H43A,H43B), C44(H44A,H44B), C45(H45A,H45B), C46(H46A,H46B), C47(H47A,H47B),
  C48(H48A,H48B), C49(H49A,H49B), C56(H56A,H56B), C57(H57A,H57B), C58(H58A,
 H58B), C59(H59A,H59B), C60(H60A,H60B), C61(H61A,H61B)
4.c Me refined with riding coordinates:
 C14(H14A,H14B,H14C), C14(H14D,H14E,H14F)
4.d Aromatic/amide H refined with riding coordinates:
 C35(H35), C36(H36), C37(H37), C38(H38), C51(H51), C52(H52), C53(H53), C54(H54)
4.e Idealised Me refined as rotating group:
 C2(H2A,H2B,H2C), C3(H3A,H3B,H3C), C5(H5A,H5B,H5C), C6(H6A,H6B,H6C), C8(H8A,
 H8B,H8C), C9(H9A,H9B,H9C), C13(H13A,H13B,H13C), C16(H16A,H16B,H16C), C17(H17A,
 H17B,H17C), C19(H19A,H19B,H19C), C20(H20A,H20B,H20C), C24(H24A,H24B,H24C),
 C25(H25A,H25B,H25C), C27(H27A,H27B,H27C), C28(H28A,H28B,H28C), C30(H30A,H30B,
 H30C), C31(H31A,H31B,H31C), C13A(H13D,H13E,H13F)
;
_olex2_submission_special_instructions 'No special instructions were received'

loop_
_space_group_symop_operation_xyz
'x, y, z'
'-x, y+1/2, -z+1/2'
'-x, -y, -z'
'x, -y-1/2, z-1/2'

loop_
_atom_site_label
_atom_site_type_symbol
_atom_site_fract_x
_atom_site_fract_y
_atom_site_fract_z
_atom_site_U_iso_or_equiv
_atom_site_adp_type
_atom_site_occupancy
_atom_site_site_symmetry_order
_atom_site_calc_flag
_atom_site_refinement_flags_posn
_atom_site_refinement_flags_adp
_atom_site_refinement_flags_occupancy
_atom_site_disorder_assembly
_atom_site_disorder_group
U1 U 0.17111(2) 0.33871(2) 0.40056(2) 0.01835(3) Uani 1 1 d . . . . .
Rb1 Rb 0.28226(2) 0.62855(2) 0.92700(2) 0.02289(5) Uani 1 1 d . . . . .
Si1 Si 0.23946(4) 0.39235(4) 0.55017(2) 0.02066(12) Uani 1 1 d . . . . .
Si2 Si -0.01822(4) 0.22014(4) 0.35457(3) 0.02582(13) Uani 1 1 d . . . . .
Si3 Si 0.28785(4) 0.41182(4) 0.30001(2) 0.02120(12) Uani 1 1 d . . . . .
O1 O 0.29441(14) 0.72717(11) 0.83365(8) 0.0379(4) Uani 1 1 d . . . . .
O2 O 0.20789(12) 0.61337(10) 0.80420(7) 0.0309(4) Uani 1 1 d . . . . .
O3 O 0.11229(11) 0.56443(10) 0.87746(7) 0.0288(4) Uani 1 1 d . . . . .
O4 O 0.12367(12) 0.70428(10) 0.93269(8) 0.0320(4) Uani 1 1 d . . . . .
O5 O 0.28064(12) 0.78324(10) 0.93341(8) 0.0323(4) Uani 1 1 d . . . . .
O6 O 0.45751(11) 0.69104(10) 0.96994(7) 0.0311(4) Uani 1 1 d . . . . .
O7 O 0.34971(13) 0.65772(11) 1.04463(8) 0.0342(4) Uani 1 1 d . . . . .
O8 O 0.22284(12) 0.54103(11) 1.00654(7) 0.0319(4) Uani 1 1 d . . . . .
O9 O 0.32932(11) 0.46942(10) 0.95221(8) 0.0306(4) Uani 1 1 d . . . . .
O10 O 0.44163(12) 0.55196(10) 0.92778(8) 0.0336(4) Uani 1 1 d . . . . .
N1 N 0.16419(12) 0.39208(11) 0.48648(8) 0.0215(4) Uani 1 1 d . . . . .
N2 N 0.02741(13) 0.30421(12) 0.35673(8) 0.0253(4) Uani 1 1 d . . . . .
N3 N 0.21763(13) 0.42441(11) 0.34174(8) 0.0228(4) Uani 1 1 d . . . . .
N4 N 0.06518(13) 0.45377(12) 0.38169(8) 0.0242(4) Uani 1 1 d . . . . .
N5 N 0.24085(15) 0.26016(13) 0.41252(9) 0.0327(5) Uani 1 1 d . . . . .
C1 C 0.18236(15) 0.39908(14) 0.60956(9) 0.0234(5) Uani 1 1 d . . . . .
H1 H 0.1552 0.4480 0.6062 0.028 Uiso 1 1 calc R . . . .
C2 C 0.10782(18) 0.34573(15) 0.60593(11) 0.0314(6) Uani 1 1 d . . . . .
H2A H 0.0689 0.3474 0.5684 0.047 Uiso 1 1 calc GR . . . .
H2B H 0.0754 0.3586 0.6335 0.047 Uiso 1 1 calc GR . . . .
H2C H 0.1314 0.2970 0.6135 0.047 Uiso 1 1 calc GR . . . .
C3 C 0.24452(18) 0.39646(16) 0.66773(10) 0.0319(5) Uani 1 1 d . . . . .
H3A H 0.2698 0.3481 0.6746 0.048 Uiso 1 1 calc GR . . . .
H3B H 0.2125 0.4077 0.6959 0.048 Uiso 1 1 calc GR . . . .
H3C H 0.2911 0.4319 0.6699 0.048 Uiso 1 1 calc GR . . . .
C4 C 0.31128(15) 0.30912(15) 0.55582(11) 0.0294(5) Uani 1 1 d . . . . .
H4 H 0.3245 0.3029 0.5186 0.035 Uiso 1 1 calc R . . . .
C5 C 0.39981(19) 0.31577(19) 0.59890(13) 0.0446(7) Uani 1 1 d . . . . .
H5A H 0.4315 0.3574 0.5896 0.067 Uiso 1 1 calc GR . . . .
H5B H 0.4339 0.2719 0.5982 0.067 Uiso 1 1 calc GR . . . .
H5C H 0.3902 0.3222 0.6362 0.067 Uiso 1 1 calc GR . . . .
C6 C 0.26518(19) 0.24019(16) 0.56665(13) 0.0387(6) Uani 1 1 d . . . . .
H6A H 0.2542 0.2424 0.6039 0.058 Uiso 1 1 calc GR . . . .
H6B H 0.3020 0.1985 0.5644 0.058 Uiso 1 1 calc GR . . . .
H6C H 0.2099 0.2355 0.5386 0.058 Uiso 1 1 calc GR . . . .
C7 C 0.31405(17) 0.47431(16) 0.55953(10) 0.0325(6) Uani 1 1 d . . . . .
H7 H 0.3607 0.4666 0.5945 0.039 Uiso 1 1 calc R . . . .
C8 C 0.3588(2) 0.4803(2) 0.51120(12) 0.0539(10) Uani 1 1 d . . . . .
H8A H 0.3951 0.4377 0.5108 0.081 Uiso 1 1 calc GR . . . .
H8B H 0.3952 0.5236 0.5162 0.081 Uiso 1 1 calc GR . . . .
H8C H 0.3146 0.4835 0.4758 0.081 Uiso 1 1 calc GR . . . .
C9 C 0.2682(2) 0.54502(17) 0.56652(13) 0.0448(7) Uani 1 1 d . . . . .
H9A H 0.2177 0.5515 0.5349 0.067 Uiso 1 1 calc GR . . . .
H9B H 0.3085 0.5853 0.5679 0.067 Uiso 1 1 calc GR . . . .
H9C H 0.2491 0.5435 0.6013 0.067 Uiso 1 1 calc GR . . . .
C10 C 0.08652(14) 0.43692(14) 0.48301(9) 0.0243(5) Uani 1 1 d . . . . .
H10A H 0.0923 0.4629 0.5187 0.029 Uiso 1 1 calc R . . . .
H10B H 0.0346 0.4056 0.4772 0.029 Uiso 1 1 calc R . . . .
C11 C 0.07412(16) 0.49098(14) 0.43570(9) 0.0254(5) Uani 1 1 d . . . . .
H11A H 0.0214 0.5201 0.4344 0.030 Uiso 1 1 calc R . . . .
H11B H 0.1246 0.5240 0.4424 0.030 Uiso 1 1 calc R . . . .
C12 C -0.1488(5) 0.2356(6) 0.3357(5) 0.035(3) Uani 0.382(14) 1 d D . P A 1
H12 H -0.1611 0.2712 0.3044 0.042 Uiso 0.382(14) 1 calc R . P A 1
C13 C -0.1998(7) 0.1705(7) 0.3134(6) 0.044(3) Uani 0.382(14) 1 d D . P A 1
H13A H -0.1819 0.1531 0.2806 0.066 Uiso 0.382(14) 1 calc GR . P A 1
H13B H -0.2618 0.1826 0.3030 0.066 Uiso 0.382(14) 1 calc GR . P A 1
H13C H -0.1894 0.1328 0.3421 0.066 Uiso 0.382(14) 1 calc GR . P A 1
C14 C -0.17059(19) 0.27575(18) 0.38646(14) 0.0437(7) Uani 1 1 d D . . . .
H14A H -0.1320 0.3174 0.3966 0.065 Uiso 0.382(14) 1 calc R . P A 1
H14B H -0.2311 0.2921 0.3761 0.065 Uiso 0.382(14) 1 calc R . P A 1
H14C H -0.1622 0.2428 0.4183 0.065 Uiso 0.382(14) 1 calc R . P A 1
H14D H -0.1316 0.2840 0.4233 0.065 Uiso 0.618(14) 1 calc R . P A 2
H14E H -0.1735 0.3194 0.3638 0.065 Uiso 0.618(14) 1 calc R . P A 2
H14F H -0.2288 0.2639 0.3906 0.065 Uiso 0.618(14) 1 calc R . P A 2
C15 C -0.00227(17) 0.16432(14) 0.29309(10) 0.0277(5) Uani 1 1 d D . . . .
H15 H -0.0384 0.1198 0.2906 0.033 Uiso 1 1 calc R . . . .
C16 C 0.09303(18) 0.14144(17) 0.30146(11) 0.0347(6) Uani 1 1 d D . . . .
H16A H 0.1303 0.1843 0.3074 0.052 Uiso 1 1 calc GR . . . .
H16B H 0.1000 0.1157 0.2683 0.052 Uiso 1 1 calc GR . . . .
H16C H 0.1096 0.1097 0.3340 0.052 Uiso 1 1 calc GR . . . .
C17 C -0.03177(19) 0.20526(16) 0.23783(10) 0.0345(6) Uani 1 1 d D . . . .
H17A H -0.0939 0.2162 0.2308 0.052 Uiso 1 1 calc GR . . . .
H17B H -0.0214 0.1755 0.2074 0.052 Uiso 1 1 calc GR . . . .
H17C H 0.0012 0.2503 0.2399 0.052 Uiso 1 1 calc GR . . . .
C18 C 0.03863(18) 0.17056(15) 0.42059(11) 0.0312(6) Uani 1 1 d D . . . .
H18 H 0.1021 0.1711 0.4219 0.037 Uiso 1 1 calc R . . . .
C19 C 0.02874(19) 0.20691(18) 0.47433(11) 0.0394(7) Uani 1 1 d D . . . .
H19A H 0.0474 0.2573 0.4747 0.059 Uiso 1 1 calc GR . . . .
H19B H 0.0648 0.1817 0.5066 0.059 Uiso 1 1 calc GR . . . .
H19C H -0.0323 0.2050 0.4759 0.059 Uiso 1 1 calc GR . . . .
C20 C 0.0121(2) 0.09086(16) 0.42107(12) 0.0385(6) Uani 1 1 d D . . . .
H20A H -0.0504 0.0876 0.4186 0.058 Uiso 1 1 calc GR . . . .
H20B H 0.0445 0.0682 0.4558 0.058 Uiso 1 1 calc GR . . . .
H20C H 0.0252 0.0660 0.3892 0.058 Uiso 1 1 calc GR . . . .
C21 C -0.02301(17) 0.36187(16) 0.32314(10) 0.0311(5) Uani 1 1 d . . . . .
H21A H -0.0831 0.3450 0.3069 0.037 Uiso 1 1 calc R . . . .
H21B H 0.0035 0.3746 0.2921 0.037 Uiso 1 1 calc R . . . .
C22 C -0.02490(16) 0.42791(15) 0.35919(10) 0.0294(5) Uani 1 1 d . . . . .
H22A H -0.0603 0.4663 0.3366 0.035 Uiso 1 1 calc R . . . .
H22B H -0.0514 0.4155 0.3902 0.035 Uiso 1 1 calc R . . . .
C23 C 0.26942(17) 0.48178(17) 0.24136(11) 0.0325(6) Uani 1 1 d . . . . .
H23 H 0.2776 0.5297 0.2605 0.039 Uiso 1 1 calc R . . . .
C24 C 0.3359(2) 0.4797(3) 0.20581(15) 0.0628(11) Uani 1 1 d . . . . .
H24A H 0.3948 0.4791 0.2302 0.094 Uiso 1 1 calc GR . . . .
H24B H 0.3288 0.5225 0.1819 0.094 Uiso 1 1 calc GR . . . .
H24C H 0.3267 0.4363 0.1826 0.094 Uiso 1 1 calc GR . . . .
C25 C 0.1774(2) 0.4832(2) 0.20374(12) 0.0508(9) Uani 1 1 d . . . . .
H25A H 0.1682 0.4406 0.1796 0.076 Uiso 1 1 calc GR . . . .
H25B H 0.1695 0.5268 0.1807 0.076 Uiso 1 1 calc GR . . . .
H25C H 0.1352 0.4831 0.2268 0.076 Uiso 1 1 calc GR . . . .
C26 C 0.40649(15) 0.42343(14) 0.33878(10) 0.0265(5) Uani 1 1 d . . . . .
H26 H 0.4425 0.4175 0.3111 0.032 Uiso 1 1 calc R . . . .
C27 C 0.42387(18) 0.49913(16) 0.36400(13) 0.0383(6) Uani 1 1 d . . . . .
H27A H 0.4094 0.5352 0.3342 0.058 Uiso 1 1 calc GR . . . .
H27B H 0.4854 0.5035 0.3834 0.058 Uiso 1 1 calc GR . . . .
H27C H 0.3879 0.5071 0.3905 0.058 Uiso 1 1 calc GR . . . .
C28 C 0.43653(19) 0.36677(18) 0.38451(12) 0.0414(7) Uani 1 1 d . . . . .
H28A H 0.4036 0.3724 0.4130 0.062 Uiso 1 1 calc GR . . . .
H28B H 0.4986 0.3732 0.4017 0.062 Uiso 1 1 calc GR . . . .
H28C H 0.4266 0.3185 0.3681 0.062 Uiso 1 1 calc GR . . . .
C29 C 0.27351(19) 0.31640(16) 0.27238(11) 0.0342(6) Uani 1 1 d . . . . .
H29 H 0.2800 0.2846 0.3058 0.041 Uiso 1 1 calc R . . . .
C30 C 0.1839(2) 0.3007(2) 0.23531(16) 0.0598(10) Uani 1 1 d . . . . .
H30A H 0.1394 0.3179 0.2535 0.090 Uiso 1 1 calc GR . . . .
H30B H 0.1772 0.2486 0.2290 0.090 Uiso 1 1 calc GR . . . .
H30C H 0.1772 0.3253 0.1995 0.090 Uiso 1 1 calc GR . . . .
C31 C 0.3438(3) 0.2924(2) 0.24332(17) 0.0594(11) Uani 1 1 d . . . . .
H31A H 0.3419 0.3234 0.2110 0.089 Uiso 1 1 calc GR . . . .
H31B H 0.3333 0.2423 0.2310 0.089 Uiso 1 1 calc GR . . . .
H31C H 0.4011 0.2962 0.2695 0.089 Uiso 1 1 calc GR . . . .
C32 C 0.18992(17) 0.49825(14) 0.34961(10) 0.0284(5) Uani 1 1 d . . . . .
H32A H 0.2074 0.5306 0.3225 0.034 Uiso 1 1 calc R . . . .
H32B H 0.2189 0.5150 0.3876 0.034 Uiso 1 1 calc R . . . .
C33 C 0.09224(17) 0.50162(15) 0.34150(10) 0.0301(5) Uani 1 1 d . . . . .
H33A H 0.0746 0.5517 0.3469 0.036 Uiso 1 1 calc R . . . .
H33B H 0.0631 0.4867 0.3030 0.036 Uiso 1 1 calc R . . . .
C34 C 0.32461(18) 0.68585(16) 0.79650(11) 0.0335(6) Uani 1 1 d . . . . .
C35 C 0.3947(2) 0.7019(2) 0.77466(14) 0.0457(7) Uani 1 1 d . . . . .
H35 H 0.4284 0.7439 0.7864 0.055 Uiso 1 1 calc R . . . .
C36 C 0.4153(2) 0.6557(2) 0.73530(16) 0.0523(9) Uani 1 1 d . . . . .
H36 H 0.4625 0.6671 0.7195 0.063 Uiso 1 1 calc R . . . .
C37 C 0.3678(2) 0.5936(2) 0.71907(14) 0.0484(8) Uani 1 1 d . . . . .
H37 H 0.3826 0.5624 0.6924 0.058 Uiso 1 1 calc R . . . .
C38 C 0.29811(18) 0.57682(17) 0.74170(11) 0.0363(6) Uani 1 1 d . . . . .
H38 H 0.2659 0.5339 0.7309 0.044 Uiso 1 1 calc R . . . .
C39 C 0.27607(17) 0.62274(15) 0.77989(10) 0.0288(5) Uani 1 1 d . . . . .
C40 C 0.16069(16) 0.54744(14) 0.79464(10) 0.0285(5) Uani 1 1 d . . . . .
H40A H 0.1971 0.5070 0.8134 0.034 Uiso 1 1 calc R . . . .
H40B H 0.1420 0.5370 0.7542 0.034 Uiso 1 1 calc R . . . .
C41 C 0.08280(16) 0.55766(16) 0.81865(10) 0.0314(5) Uani 1 1 d . . . . .
H41A H 0.0505 0.6015 0.8028 0.038 Uiso 1 1 calc R . . . .
H41B H 0.0432 0.5158 0.8092 0.038 Uiso 1 1 calc R . . . .
C42 C 0.04823(16) 0.59524(16) 0.90262(11) 0.0320(6) Uani 1 1 d . . . . .
H42A H 0.0613 0.5808 0.9423 0.038 Uiso 1 1 calc R . . . .
H42B H -0.0096 0.5756 0.8840 0.038 Uiso 1 1 calc R . . . .
C43 C 0.04500(17) 0.67640(16) 0.89891(11) 0.0326(6) Uani 1 1 d . . . . .
H43A H 0.0379 0.6918 0.8597 0.039 Uiso 1 1 calc R . . . .
H43B H -0.0050 0.6948 0.9120 0.039 Uiso 1 1 calc R . . . .
C44 C 0.12654(19) 0.78093(16) 0.93254(12) 0.0373(6) Uani 1 1 d . . . . .
H44A H 0.0841 0.8005 0.9521 0.045 Uiso 1 1 calc R . . . .
H44B H 0.1109 0.7989 0.8937 0.045 Uiso 1 1 calc R . . . .
C45 C 0.2163(2) 0.80554(16) 0.96117(12) 0.0391(6) Uani 1 1 d . . . . .
H45A H 0.2167 0.8588 0.9636 0.047 Uiso 1 1 calc R . . . .
H45B H 0.2316 0.7863 0.9997 0.047 Uiso 1 1 calc R . . . .
C46 C 0.2860(2) 0.82827(14) 0.88807(13) 0.0370(6) Uani 1 1 d . . . . .
H46A H 0.3126 0.8750 0.9022 0.044 Uiso 1 1 calc R . . . .
H46B H 0.2271 0.8377 0.8643 0.044 Uiso 1 1 calc R . . . .
C47 C 0.34033(19) 0.79170(15) 0.85453(12) 0.0362(6) Uani 1 1 d . . . . .
H47A H 0.3471 0.8229 0.8234 0.043 Uiso 1 1 calc R . . . .
H47B H 0.3987 0.7802 0.8782 0.043 Uiso 1 1 calc R . . . .
C48 C 0.53004(17) 0.64578(16) 0.97130(13) 0.0355(6) Uani 1 1 d . . . . .
H48A H 0.5423 0.6157 1.0054 0.043 Uiso 1 1 calc R . . . .
H48B H 0.5821 0.6753 0.9718 0.043 Uiso 1 1 calc R . . . .
C49 C 0.50937(16) 0.59903(15) 0.92068(12) 0.0330(6) Uani 1 1 d . . . . .
H49A H 0.4896 0.6285 0.8866 0.040 Uiso 1 1 calc R . . . .
H49B H 0.5611 0.5711 0.9177 0.040 Uiso 1 1 calc R . . . .
C50 C 0.41656(16) 0.49656(14) 0.89122(11) 0.0296(5) Uani 1 1 d . . . . .
C51 C 0.44650(19) 0.48269(17) 0.84435(12) 0.0374(6) Uani 1 1 d . . . . .
H51 H 0.4881 0.5137 0.8348 0.045 Uiso 1 1 calc R . . . .
C52 C 0.4154(2) 0.42299(19) 0.81113(12) 0.0459(7) Uani 1 1 d . . . . .
H52 H 0.4354 0.4137 0.7786 0.055 Uiso 1 1 calc R . . . .
C53 C 0.3560(2) 0.37772(18) 0.82539(13) 0.0472(8) Uani 1 1 d . . . . .
H53 H 0.3357 0.3370 0.8027 0.057 Uiso 1 1 calc R . . . .
C54 C 0.32486(19) 0.39032(16) 0.87237(12) 0.0375(6) Uani 1 1 d . . . . .
H54 H 0.2840 0.3584 0.8819 0.045 Uiso 1 1 calc R . . . .
C55 C 0.35432(16) 0.44993(15) 0.90492(11) 0.0310(5) Uani 1 1 d . . . . .
C56 C 0.25412(16) 0.43408(15) 0.96262(12) 0.0332(6) Uani 1 1 d . . . . .
H56A H 0.2640 0.3815 0.9670 0.040 Uiso 1 1 calc R . . . .
H56B H 0.2024 0.4427 0.9315 0.040 Uiso 1 1 calc R . . . .
C57 C 0.24161(18) 0.46669(16) 1.01582(12) 0.0360(6) Uani 1 1 d . . . . .
H57A H 0.1931 0.4424 1.0271 0.043 Uiso 1 1 calc R . . . .
H57B H 0.2950 0.4605 1.0461 0.043 Uiso 1 1 calc R . . . .
C58 C 0.23251(19) 0.58270(18) 1.05607(11) 0.0383(6) Uani 1 1 d . . . . .
H58A H 0.2124 0.5537 1.0841 0.046 Uiso 1 1 calc R . . . .
H58B H 0.1946 0.6256 1.0475 0.046 Uiso 1 1 calc R . . . .
C59 C 0.3247(2) 0.60723(19) 1.08119(11) 0.0401(7) Uani 1 1 d . . . . .
H59A H 0.3285 0.6299 1.1179 0.048 Uiso 1 1 calc R . . . .
H59B H 0.3644 0.5653 1.0868 0.048 Uiso 1 1 calc R . . . .
C60 C 0.4378(2) 0.68036(18) 1.06486(11) 0.0387(6) Uani 1 1 d . . . . .
H60A H 0.4765 0.6378 1.0724 0.046 Uiso 1 1 calc R . . . .
H60B H 0.4444 0.7074 1.1001 0.046 Uiso 1 1 calc R . . . .
C61 C 0.4623(2) 0.72775(17) 1.02148(12) 0.0385(6) Uani 1 1 d . . . . .
H61A H 0.4229 0.7699 1.0144 0.046 Uiso 1 1 calc R . . . .
H61B H 0.5222 0.7458 1.0363 0.046 Uiso 1 1 calc R . . . .
C12A C -0.1361(3) 0.2132(3) 0.3577(2) 0.0242(12) Uani 0.618(14) 1 d D . P A 2
H12A H -0.1411 0.1688 0.3796 0.029 Uiso 0.618(14) 1 calc R . P A 2
C13A C -0.2019(3) 0.2053(4) 0.3007(2) 0.0336(15) Uani 0.618(14) 1 d D . P A 2
H13D H -0.1995 0.2481 0.2780 0.050 Uiso 0.618(14) 1 calc GR . P A 2
H13E H -0.2606 0.2001 0.3064 0.050 Uiso 0.618(14) 1 calc GR . P A 2
H13F H -0.1874 0.1625 0.2816 0.050 Uiso 0.618(14) 1 calc GR . P A 2

loop_
_atom_site_aniso_label
_atom_site_aniso_U_11
_atom_site_aniso_U_22
_atom_site_aniso_U_33
_atom_site_aniso_U_23
_atom_site_aniso_U_13
_atom_site_aniso_U_12
U1 0.02115(4) 0.01987(4) 0.01529(4) -0.00159(3) 0.00691(3) -0.00170(3)
Rb1 0.02374(10) 0.02324(11) 0.02110(9) 0.00290(8) 0.00440(8) 0.00394(8)
Si1 0.0212(3) 0.0250(3) 0.0161(2) -0.0016(2) 0.0053(2) -0.0014(2)
Si2 0.0227(3) 0.0309(4) 0.0259(3) -0.0085(3) 0.0099(2) -0.0065(3)
Si3 0.0234(3) 0.0239(3) 0.0179(3) 0.0002(2) 0.0082(2) -0.0039(2)
O1 0.0516(11) 0.0310(10) 0.0359(10) -0.0061(8) 0.0202(9) -0.0107(9)
O2 0.0423(10) 0.0263(9) 0.0273(8) -0.0024(7) 0.0146(7) -0.0045(8)
O3 0.0265(8) 0.0361(10) 0.0225(8) 0.0032(7) 0.0036(6) 0.0029(7)
O4 0.0323(9) 0.0321(10) 0.0316(9) 0.0039(8) 0.0081(7) 0.0092(8)
O5 0.0399(10) 0.0245(9) 0.0313(9) -0.0014(8) 0.0067(7) 0.0040(8)
O6 0.0301(9) 0.0290(10) 0.0309(9) 0.0029(8) 0.0013(7) 0.0003(8)
O7 0.0370(10) 0.0388(11) 0.0249(9) 0.0042(8) 0.0040(7) 0.0018(8)
O8 0.0314(9) 0.0369(11) 0.0287(8) 0.0091(8) 0.0094(7) 0.0066(8)
O9 0.0256(8) 0.0266(9) 0.0409(10) 0.0015(8) 0.0110(7) -0.0022(7)
O10 0.0284(8) 0.0285(10) 0.0476(10) -0.0022(9) 0.0166(8) -0.0033(8)
N1 0.0201(8) 0.0273(10) 0.0184(8) -0.0029(8) 0.0073(7) 0.0029(8)
N2 0.0230(9) 0.0291(11) 0.0231(9) -0.0037(8) 0.0040(7) -0.0026(8)
N3 0.0287(9) 0.0209(10) 0.0210(8) -0.0010(8) 0.0102(7) -0.0027(8)
N4 0.0289(10) 0.0265(10) 0.0182(8) 0.0007(8) 0.0079(7) 0.0033(8)
N5 0.0408(12) 0.0281(12) 0.0319(10) -0.0035(9) 0.0142(9) -0.0003(10)
C1 0.0297(11) 0.0247(12) 0.0181(10) 0.0001(9) 0.0102(9) 0.0019(10)
C2 0.0336(13) 0.0375(15) 0.0271(12) 0.0034(11) 0.0151(10) -0.0033(11)
C3 0.0413(13) 0.0350(14) 0.0191(10) -0.0002(10) 0.0071(10) -0.0005(12)
C4 0.0230(11) 0.0339(14) 0.0295(12) -0.0069(11) 0.0032(9) 0.0039(10)
C5 0.0306(13) 0.0504(19) 0.0456(16) -0.0144(15) -0.0045(12) 0.0105(13)
C6 0.0370(14) 0.0334(15) 0.0451(15) -0.0022(13) 0.0090(12) 0.0075(12)
C7 0.0336(13) 0.0403(16) 0.0218(11) 0.0004(11) 0.0033(9) -0.0127(12)
C8 0.0484(17) 0.083(3) 0.0310(14) 0.0023(16) 0.0119(12) -0.0335(18)
C9 0.0550(17) 0.0313(15) 0.0392(15) 0.0070(13) -0.0050(13) -0.0137(14)
C10 0.0216(10) 0.0320(13) 0.0199(10) 0.0005(9) 0.0062(8) 0.0023(10)
C11 0.0276(11) 0.0300(13) 0.0209(10) -0.0036(10) 0.0105(9) 0.0058(10)
C12 0.020(4) 0.042(6) 0.040(6) -0.008(5) 0.002(4) 0.004(4)
C13 0.034(4) 0.046(7) 0.053(6) -0.008(5) 0.013(4) -0.009(5)
C14 0.0327(13) 0.0476(18) 0.0557(18) -0.0032(15) 0.0205(13) 0.0047(13)
C15 0.0295(12) 0.0293(14) 0.0257(11) -0.0064(10) 0.0094(10) -0.0036(10)
C16 0.0367(14) 0.0403(16) 0.0314(13) -0.0050(12) 0.0166(11) 0.0036(12)
C17 0.0419(14) 0.0374(15) 0.0251(11) -0.0024(11) 0.0102(10) -0.0056(12)
C18 0.0348(13) 0.0358(15) 0.0274(12) -0.0020(11) 0.0160(10) -0.0129(11)
C19 0.0443(15) 0.0513(19) 0.0262(12) -0.0061(12) 0.0159(11) -0.0119(14)
C20 0.0465(15) 0.0371(16) 0.0355(13) 0.0020(12) 0.0173(12) -0.0100(13)
C21 0.0303(12) 0.0375(15) 0.0218(11) -0.0032(11) -0.0003(9) 0.0028(11)
C22 0.0271(11) 0.0373(15) 0.0223(11) -0.0004(10) 0.0031(9) 0.0047(11)
C23 0.0303(12) 0.0418(16) 0.0279(12) 0.0106(11) 0.0119(10) 0.0016(11)
C24 0.0488(18) 0.098(3) 0.0512(19) 0.041(2) 0.0300(15) 0.020(2)
C25 0.0386(15) 0.082(3) 0.0299(13) 0.0138(16) 0.0045(12) 0.0084(16)
C26 0.0252(11) 0.0264(13) 0.0280(11) -0.0019(10) 0.0067(9) 0.0021(10)
C27 0.0304(13) 0.0360(16) 0.0452(15) -0.0074(13) 0.0029(11) -0.0039(12)
C28 0.0373(14) 0.0458(18) 0.0373(14) 0.0087(13) 0.0018(11) 0.0077(13)
C29 0.0453(15) 0.0326(14) 0.0311(12) -0.0087(11) 0.0215(11) -0.0129(12)
C30 0.058(2) 0.060(2) 0.064(2) -0.0315(19) 0.0199(17) -0.0311(19)
C31 0.071(2) 0.047(2) 0.078(2) -0.0365(19) 0.053(2) -0.0255(18)
C32 0.0416(13) 0.0208(12) 0.0274(11) 0.0002(10) 0.0176(10) -0.0032(10)
C33 0.0413(14) 0.0271(13) 0.0247(11) 0.0048(10) 0.0134(10) 0.0067(11)
C34 0.0405(14) 0.0349(15) 0.0271(12) 0.0004(11) 0.0125(11) 0.0001(12)
C35 0.0419(15) 0.052(2) 0.0463(16) -0.0044(15) 0.0162(13) -0.0061(15)
C36 0.0392(16) 0.071(3) 0.054(2) -0.0084(17) 0.0256(15) 0.0007(16)
C37 0.0415(15) 0.063(2) 0.0442(16) -0.0127(16) 0.0169(13) 0.0080(16)
C38 0.0381(14) 0.0400(16) 0.0300(12) -0.0065(12) 0.0066(11) 0.0068(12)
C39 0.0338(12) 0.0312(14) 0.0210(10) 0.0035(10) 0.0061(9) 0.0037(11)
C40 0.0333(12) 0.0263(13) 0.0224(10) -0.0010(10) 0.0003(9) 0.0001(10)
C41 0.0292(12) 0.0366(15) 0.0248(11) 0.0019(11) -0.0002(9) 0.0022(11)
C42 0.0252(11) 0.0430(16) 0.0290(12) 0.0051(11) 0.0090(9) 0.0039(11)
C43 0.0279(12) 0.0437(16) 0.0274(12) 0.0038(11) 0.0089(10) 0.0122(12)
C44 0.0435(15) 0.0315(15) 0.0391(14) 0.0009(12) 0.0146(12) 0.0148(12)
C45 0.0545(17) 0.0299(15) 0.0329(13) -0.0072(12) 0.0110(12) 0.0112(13)
C46 0.0505(16) 0.0186(12) 0.0401(15) 0.0016(11) 0.0077(13) -0.0020(11)
C47 0.0438(15) 0.0274(14) 0.0376(14) -0.0015(11) 0.0104(12) -0.0086(12)
C48 0.0246(12) 0.0363(15) 0.0427(15) 0.0067(13) 0.0028(11) -0.0003(11)
C49 0.0236(11) 0.0326(14) 0.0445(14) 0.0068(12) 0.0118(10) -0.0008(11)
C50 0.0280(11) 0.0259(13) 0.0338(12) 0.0050(11) 0.0052(10) 0.0059(10)
C51 0.0388(14) 0.0382(16) 0.0348(13) 0.0070(12) 0.0080(11) 0.0062(12)
C52 0.0575(18) 0.0485(19) 0.0305(13) -0.0016(13) 0.0082(13) 0.0082(16)
C53 0.0598(19) 0.0374(17) 0.0369(15) -0.0043(13) -0.0025(14) -0.0033(15)
C54 0.0373(14) 0.0316(15) 0.0384(14) 0.0038(12) -0.0003(11) 0.0002(12)
C55 0.0258(11) 0.0281(13) 0.0357(13) 0.0061(11) 0.0009(10) 0.0044(10)
C56 0.0257(12) 0.0275(13) 0.0452(15) 0.0082(12) 0.0066(10) -0.0020(10)
C57 0.0315(12) 0.0382(16) 0.0382(14) 0.0157(12) 0.0086(11) 0.0001(11)
C58 0.0388(14) 0.0516(18) 0.0284(12) 0.0053(12) 0.0158(11) 0.0066(13)
C59 0.0475(16) 0.0511(19) 0.0227(12) 0.0066(12) 0.0106(11) 0.0037(14)
C60 0.0441(15) 0.0413(16) 0.0260(12) -0.0037(12) -0.0003(11) -0.0010(13)
C61 0.0431(15) 0.0329(15) 0.0355(13) -0.0027(12) 0.0021(11) -0.0035(12)
C12A 0.022(2) 0.029(3) 0.020(2) 0.0093(19) 0.0018(17) 0.0070(17)
C13A 0.021(2) 0.037(4) 0.039(3) 0.008(2) -0.0001(18) -0.001(2)

loop_
_atom_type_symbol
_atom_type_description
_atom_type_scat_dispersion_real
_atom_type_scat_dispersion_imag
_atom_type_scat_source
C C 0.0181 0.0091 'International Tables Vol C Tables 4.2.6.8 and 6.1.1.4'
H H 0.0000 0.0000 'International Tables Vol C Tables 4.2.6.8 and 6.1.1.4'
N N 0.0311 0.0180 'International Tables Vol C Tables 4.2.6.8 and 6.1.1.4'
O O 0.0492 0.0322 'International Tables Vol C Tables 4.2.6.8 and 6.1.1.4'
Rb Rb -0.4688 1.6079 'International Tables Vol C Tables 4.2.6.8 and 6.1.1.4'
Si Si 0.2541 0.3302 'International Tables Vol C Tables 4.2.6.8 and 6.1.1.4'
U U -4.3638 13.4090 'International Tables Vol C Tables 4.2.6.8 and 6.1.1.4'

loop_
_exptl_crystal_face_index_h
_exptl_crystal_face_index_k
_exptl_crystal_face_index_l
_exptl_crystal_face_perp_dist
_exptl_oxdiff_crystal_face_indexfrac_h
_exptl_oxdiff_crystal_face_indexfrac_k
_exptl_oxdiff_crystal_face_indexfrac_l
_exptl_oxdiff_crystal_face_x
_exptl_oxdiff_crystal_face_y
_exptl_oxdiff_crystal_face_z
2 10 8 0.0645 1.9981 10.0250 7.9751 0.3767 0.8316 -0.4611
-2 -10 -8 0.0645 -1.9981 -10.0250 -7.9751 -0.3767 -0.8316 0.4611
-10 0 3 0.0584 -9.9975 0.0018 2.9649 -0.2536 -0.5644 -0.7493
10 0 -3 0.0584 9.9975 -0.0018 -2.9649 0.2536 0.5644 0.7493
-8 6 8 0.0869 -7.9992 6.0174 7.9527 -0.0233 0.0013 -0.9748
8 -6 -8 0.0869 7.9992 -6.0174 -7.9527 0.0233 -0.0013 0.9748
-1 -5 15 0.0531 -1.0112 -4.9819 15.0081 -0.8800 0.5166 -0.1482
1 5 -15 0.0291 1.0112 4.9819 -15.0081 0.8800 -0.5166 0.1482

loop_
_geom_angle_atom_site_label_1
_geom_angle_atom_site_label_2
_geom_angle_atom_site_label_3
_geom_angle
_geom_angle_site_symmetry_1
_geom_angle_site_symmetry_3
N1 U1 N3 110.90(7) . .
N1 U1 N4 70.03(6) . .
N2 U1 N1 105.78(7) . .
N2 U1 N3 108.01(7) . .
N2 U1 N4 69.09(7) . .
N3 U1 N4 68.87(6) . .
N5 U1 N1 110.57(8) . .
N5 U1 N2 109.85(9) . .
N5 U1 N3 111.53(9) . .
N5 U1 N4 178.93(9) . .
O1 Rb1 O9 133.35(5) . .
O2 Rb1 O1 50.00(5) . .
O2 Rb1 O9 97.53(5) . .
O3 Rb1 O1 98.85(5) . .
O3 Rb1 O2 56.20(5) . .
O3 Rb1 O6 176.09(5) . .
O3 Rb1 O9 81.20(5) . .
O4 Rb1 O1 87.88(6) . .
O4 Rb1 O2 88.00(5) . .
O4 Rb1 O3 59.92(5) . .
O4 Rb1 O6 122.68(6) . .
O4 Rb1 O9 128.54(5) . .
O5 Rb1 O1 55.57(5) . .
O5 Rb1 O2 98.25(5) . .
O5 Rb1 O3 114.15(5) . .
O5 Rb1 O4 59.78(6) . .
O5 Rb1 O6 67.00(5) . .
O5 Rb1 O7 76.34(5) . .
O5 Rb1 O8 121.06(5) . .
O5 Rb1 O9 162.46(5) . .
O5 Rb1 O10 120.60(5) . .
O6 Rb1 O1 78.66(5) . .
O6 Rb1 O2 120.18(5) . .
O6 Rb1 O9 98.27(5) . .
O7 Rb1 O1 125.73(6) . .
O7 Rb1 O2 174.50(5) . .
O7 Rb1 O3 124.86(5) . .
O7 Rb1 O4 88.34(5) . .
O7 Rb1 O6 58.90(6) . .
O7 Rb1 O9 87.97(5) . .
O7 Rb1 O10 88.80(6) . .
O8 Rb1 O1 165.04(6) . .
O8 Rb1 O2 121.79(5) . .
O8 Rb1 O3 68.52(5) . .
O8 Rb1 O4 78.89(5) . .
O8 Rb1 O6 114.36(5) . .
O8 Rb1 O7 61.40(6) . .
O8 Rb1 O9 54.83(5) . .
O8 Rb1 O10 98.68(5) . .
O10 Rb1 O1 94.77(6) . .
O10 Rb1 O2 94.93(5) . .
O10 Rb1 O3 121.09(5) . .
O10 Rb1 O4 176.90(5) . .
O10 Rb1 O6 56.49(5) . .
O10 Rb1 O9 50.12(5) . .
N1 Si1 C1 110.43(10) . .
N1 Si1 C4 109.37(10) . .
N1 Si1 C7 112.49(11) . .
C4 Si1 C1 112.66(11) . .
C4 Si1 C7 107.20(12) . .
C7 Si1 C1 104.63(11) . .
N2 Si2 C12 106.2(3) . .
N2 Si2 C15 112.38(11) . .
N2 Si2 C18 107.86(11) . .
N2 Si2 C12A 118.25(18) . .
C15 Si2 C12 102.8(2) . .
C18 Si2 C12 120.5(4) . .
C18 Si2 C15 107.12(12) . .
C12A Si2 C15 108.82(16) . .
C12A Si2 C18 101.3(2) . .
N3 Si3 C23 111.34(11) . .
N3 Si3 C26 113.03(10) . .
N3 Si3 C29 107.91(11) . .
C26 Si3 C23 104.62(12) . .
C29 Si3 C23 112.25(13) . .
C29 Si3 C26 107.70(12) . .
C34 O1 Rb1 105.96(16) . .
C34 O1 C47 118.6(2) . .
C47 O1 Rb1 110.96(15) . .
C39 O2 Rb1 106.08(14) . .
C39 O2 C40 118.4(2) . .
C40 O2 Rb1 108.04(13) . .
C41 O3 Rb1 120.14(15) . .
C41 O3 C42 112.94(19) . .
C42 O3 Rb1 109.55(14) . .
C43 O4 Rb1 116.15(15) . .
C43 O4 C44 112.8(2) . .
C44 O4 Rb1 116.93(16) . .
C45 O5 Rb1 109.49(17) . .
C46 O5 Rb1 122.80(15) . .
C46 O5 C45 113.6(2) . .
C48 O6 Rb1 117.51(15) . .
C48 O6 C61 113.4(2) . .
C61 O6 Rb1 110.18(15) . .
C59 O7 Rb1 115.06(16) . .
C59 O7 C60 111.9(2) . .
C60 O7 Rb1 119.70(16) . .
C57 O8 Rb1 124.59(15) . .
C57 O8 C58 114.5(2) . .
C58 O8 Rb1 107.28(16) . .
C55 O9 Rb1 100.79(15) . .
C55 O9 C56 117.3(2) . .
C56 O9 Rb1 107.66(14) . .
C49 O10 Rb1 112.41(15) . .
C50 O10 Rb1 104.72(14) . .
C50 O10 C49 119.0(2) . .
Si1 N1 U1 130.12(10) . .
C10 N1 U1 114.01(13) . .
C10 N1 Si1 115.63(14) . .
Si2 N2 U1 127.87(11) . .
C21 N2 U1 113.16(16) . .
C21 N2 Si2 118.63(16) . .
Si3 N3 U1 128.36(11) . .
C32 N3 U1 113.14(14) . .
C32 N3 Si3 117.95(15) . .
C11 N4 U1 107.31(14) . .
C11 N4 C22 111.08(19) . .
C22 N4 U1 108.22(15) . .
C33 N4 U1 108.80(14) . .
C33 N4 C11 110.4(2) . .
C33 N4 C22 110.90(19) . .
Si1 C1 H1 105.8 . .
C2 C1 Si1 114.79(17) . .
C2 C1 H1 105.8 . .
C2 C1 C3 110.2(2) . .
C3 C1 Si1 113.73(17) . .
C3 C1 H1 105.8 . .
C1 C2 H2A 109.5 . .
C1 C2 H2B 109.5 . .
C1 C2 H2C 109.5 . .
H2A C2 H2B 109.5 . .
H2A C2 H2C 109.5 . .
H2B C2 H2C 109.5 . .
C1 C3 H3A 109.5 . .
C1 C3 H3B 109.5 . .
C1 C3 H3C 109.5 . .
H3A C3 H3B 109.5 . .
H3A C3 H3C 109.5 . .
H3B C3 H3C 109.5 . .
Si1 C4 H4 106.4 . .
C5 C4 Si1 114.34(19) . .
C5 C4 H4 106.4 . .
C6 C4 Si1 112.81(17) . .
C6 C4 H4 106.4 . .
C6 C4 C5 109.8(2) . .
C4 C5 H5A 109.5 . .
C4 C5 H5B 109.5 . .
C4 C5 H5C 109.5 . .
H5A C5 H5B 109.5 . .
H5A C5 H5C 109.5 . .
H5B C5 H5C 109.5 . .
C4 C6 H6A 109.5 . .
C4 C6 H6B 109.5 . .
C4 C6 H6C 109.5 . .
H6A C6 H6B 109.5 . .
H6A C6 H6C 109.5 . .
H6B C6 H6C 109.5 . .
Si1 C7 H7 107.2 . .
C8 C7 Si1 110.8(2) . .
C8 C7 H7 107.2 . .
C9 C7 Si1 113.54(19) . .
C9 C7 H7 107.2 . .
C9 C7 C8 110.4(3) . .
C7 C8 H8A 109.5 . .
C7 C8 H8B 109.5 . .
C7 C8 H8C 109.5 . .
H8A C8 H8B 109.5 . .
H8A C8 H8C 109.5 . .
H8B C8 H8C 109.5 . .
C7 C9 H9A 109.5 . .
C7 C9 H9B 109.5 . .
C7 C9 H9C 109.5 . .
H9A C9 H9B 109.5 . .
H9A C9 H9C 109.5 . .
H9B C9 H9C 109.5 . .
N1 C10 H10A 109.3 . .
N1 C10 H10B 109.3 . .
N1 C10 C11 111.50(18) . .
H10A C10 H10B 108.0 . .
C11 C10 H10A 109.3 . .
C11 C10 H10B 109.3 . .
N4 C11 C10 110.7(2) . .
N4 C11 H11A 109.5 . .
N4 C11 H11B 109.5 . .
C10 C11 H11A 109.5 . .
C10 C11 H11B 109.5 . .
H11A C11 H11B 108.1 . .
Si2 C12 H12 105.4 . .
C13 C12 Si2 113.8(8) . .
C13 C12 H12 105.4 . .
C13 C12 C14 118.4(8) . .
C14 C12 Si2 107.3(5) . .
C14 C12 H12 105.4 . .
C12 C13 H13A 109.5 . .
C12 C13 H13B 109.5 . .
C12 C13 H13C 109.5 . .
H13A C13 H13B 109.5 . .
H13A C13 H13C 109.5 . .
H13B C13 H13C 109.5 . .
C12 C14 H14A 109.5 . .
C12 C14 H14B 109.5 . .
C12 C14 H14C 109.5 . .
H14A C14 H14B 109.5 . .
H14A C14 H14C 109.5 . .
H14B C14 H14C 109.5 . .
H14D C14 H14E 109.5 . .
H14D C14 H14F 109.5 . .
H14E C14 H14F 109.5 . .
C12A C14 H14D 109.5 . .
C12A C14 H14E 109.5 . .
C12A C14 H14F 109.5 . .
Si2 C15 H15 108.1 . .
C16 C15 Si2 111.26(18) . .
C16 C15 H15 108.1 . .
C17 C15 Si2 111.73(18) . .
C17 C15 H15 108.1 . .
C17 C15 C16 109.4(2) . .
C15 C16 H16A 109.5 . .
C15 C16 H16B 109.5 . .
C15 C16 H16C 109.5 . .
H16A C16 H16B 109.5 . .
H16A C16 H16C 109.5 . .
H16B C16 H16C 109.5 . .
C15 C17 H17A 109.5 . .
C15 C17 H17B 109.5 . .
C15 C17 H17C 109.5 . .
H17A C17 H17B 109.5 . .
H17A C17 H17C 109.5 . .
H17B C17 H17C 109.5 . .
Si2 C18 H18 106.6 . .
C19 C18 Si2 113.8(2) . .
C19 C18 H18 106.6 . .
C19 C18 C20 109.2(2) . .
C20 C18 Si2 113.56(19) . .
C20 C18 H18 106.6 . .
C18 C19 H19A 109.5 . .
C18 C19 H19B 109.5 . .
C18 C19 H19C 109.5 . .
H19A C19 H19B 109.5 . .
H19A C19 H19C 109.5 . .
H19B C19 H19C 109.5 . .
C18 C20 H20A 109.5 . .
C18 C20 H20B 109.5 . .
C18 C20 H20C 109.5 . .
H20A C20 H20B 109.5 . .
H20A C20 H20C 109.5 . .
H20B C20 H20C 109.5 . .
N2 C21 H21A 109.6 . .
N2 C21 H21B 109.6 . .
N2 C21 C22 110.1(2) . .
H21A C21 H21B 108.2 . .
C22 C21 H21A 109.6 . .
C22 C21 H21B 109.6 . .
N4 C22 C21 109.0(2) . .
N4 C22 H22A 109.9 . .
N4 C22 H22B 109.9 . .
C21 C22 H22A 109.9 . .
C21 C22 H22B 109.9 . .
H22A C22 H22B 108.3 . .
Si3 C23 H23 105.4 . .
C24 C23 Si3 114.8(2) . .
C24 C23 H23 105.4 . .
C25 C23 Si3 114.7(2) . .
C25 C23 H23 105.4 . .
C25 C23 C24 110.0(2) . .
C23 C24 H24A 109.5 . .
C23 C24 H24B 109.5 . .
C23 C24 H24C 109.5 . .
H24A C24 H24B 109.5 . .
H24A C24 H24C 109.5 . .
H24B C24 H24C 109.5 . .
C23 C25 H25A 109.5 . .
C23 C25 H25B 109.5 . .
C23 C25 H25C 109.5 . .
H25A C25 H25B 109.5 . .
H25A C25 H25C 109.5 . .
H25B C25 H25C 109.5 . .
Si3 C26 H26 107.7 . .
C27 C26 Si3 111.40(17) . .
C27 C26 H26 107.7 . .
C28 C26 Si3 112.55(19) . .
C28 C26 H26 107.7 . .
C28 C26 C27 109.6(2) . .
C26 C27 H27A 109.5 . .
C26 C27 H27B 109.5 . .
C26 C27 H27C 109.5 . .
H27A C27 H27B 109.5 . .
H27A C27 H27C 109.5 . .
H27B C27 H27C 109.5 . .
C26 C28 H28A 109.5 . .
C26 C28 H28B 109.5 . .
C26 C28 H28C 109.5 . .
H28A C28 H28B 109.5 . .
H28A C28 H28C 109.5 . .
H28B C28 H28C 109.5 . .
Si3 C29 H29 106.0 . .
C30 C29 Si3 114.2(2) . .
C30 C29 H29 106.0 . .
C30 C29 C31 110.0(3) . .
C31 C29 Si3 113.8(2) . .
C31 C29 H29 106.0 . .
C29 C30 H30A 109.5 . .
C29 C30 H30B 109.5 . .
C29 C30 H30C 109.5 . .
H30A C30 H30B 109.5 . .
H30A C30 H30C 109.5 . .
H30B C30 H30C 109.5 . .
C29 C31 H31A 109.5 . .
C29 C31 H31B 109.5 . .
C29 C31 H31C 109.5 . .
H31A C31 H31B 109.5 . .
H31A C31 H31C 109.5 . .
H31B C31 H31C 109.5 . .
N3 C32 H32A 109.5 . .
N3 C32 H32B 109.5 . .
N3 C32 C33 110.6(2) . .
H32A C32 H32B 108.1 . .
C33 C32 H32A 109.5 . .
C33 C32 H32B 109.5 . .
N4 C33 C32 110.2(2) . .
N4 C33 H33A 109.6 . .
N4 C33 H33B 109.6 . .
C32 C33 H33A 109.6 . .
C32 C33 H33B 109.6 . .
H33A C33 H33B 108.1 . .
O1 C34 Rb1 52.66(13) . .
O1 C34 C35 126.1(3) . .
O1 C34 C39 113.9(2) . .
C35 C34 Rb1 139.1(2) . .
C35 C34 C39 120.0(3) . .
C39 C34 Rb1 78.87(15) . .
C34 C35 H35 120.3 . .
C34 C35 C36 119.4(3) . .
C36 C35 H35 120.3 . .
C35 C36 H36 119.7 . .
C37 C36 C35 120.6(3) . .
C37 C36 H36 119.7 . .
C36 C37 H37 120.0 . .
C36 C37 C38 120.1(3) . .
C38 C37 H37 120.0 . .
C37 C38 H38 120.1 . .
C39 C38 C37 119.8(3) . .
C39 C38 H38 120.1 . .
O2 C39 Rb1 52.54(11) . .
O2 C39 C34 114.3(2) . .
O2 C39 C38 125.6(3) . .
C34 C39 Rb1 78.71(14) . .
C38 C39 Rb1 139.33(19) . .
C38 C39 C34 120.1(3) . .
Rb1 C40 H40A 77.0 . .
Rb1 C40 H40B 159.8 . .
O2 C40 Rb1 50.42(10) . .
O2 C40 H40A 110.5 . .
O2 C40 H40B 110.5 . .
O2 C40 C41 106.0(2) . .
H40A C40 H40B 108.7 . .
C41 C40 Rb1 84.23(14) . .
C41 C40 H40A 110.5 . .
C41 C40 H40B 110.5 . .
O3 C41 C40 108.60(19) . .
O3 C41 H41A 110.0 . .
O3 C41 H41B 110.0 . .
C40 C41 H41A 110.0 . .
C40 C41 H41B 110.0 . .
H41A C41 H41B 108.3 . .
Rb1 C42 H42A 85.8 . .
Rb1 C42 H42B 157.6 . .
O3 C42 Rb1 48.79(11) . .
O3 C42 H42A 109.0 . .
O3 C42 H42B 109.0 . .
O3 C42 C43 112.9(2) . .
H42A C42 H42B 107.8 . .
C43 C42 Rb1 81.92(14) . .
C43 C42 H42A 109.0 . .
C43 C42 H42B 109.0 . .
O4 C43 C42 108.5(2) . .
O4 C43 H43A 110.0 . .
O4 C43 H43B 110.0 . .
C42 C43 H43A 110.0 . .
C42 C43 H43B 110.0 . .
H43A C43 H43B 108.4 . .
O4 C44 H44A 109.8 . .
O4 C44 H44B 109.8 . .
O4 C44 C45 109.3(2) . .
H44A C44 H44B 108.3 . .
C45 C44 H44A 109.8 . .
C45 C44 H44B 109.8 . .
Rb1 C45 H45A 157.6 . .
Rb1 C45 H45B 83.2 . .
O5 C45 Rb1 48.66(12) . .
O5 C45 C44 113.2(2) . .
O5 C45 H45A 108.9 . .
O5 C45 H45B 108.9 . .
C44 C45 Rb1 84.76(16) . .
C44 C45 H45A 108.9 . .
C44 C45 H45B 108.9 . .
H45A C45 H45B 107.7 . .
O5 C46 H46A 109.9 . .
O5 C46 H46B 109.9 . .
O5 C46 C47 109.0(2) . .
H46A C46 H46B 108.3 . .
C47 C46 H46A 109.9 . .
C47 C46 H46B 109.9 . .
Rb1 C47 H47A 158.6 . .
Rb1 C47 H47B 81.2 . .
O1 C47 Rb1 48.15(12) . .
O1 C47 C46 105.5(2) . .
O1 C47 H47A 110.6 . .
O1 C47 H47B 110.6 . .
C46 C47 Rb1 81.85(15) . .
C46 C47 H47A 110.6 . .
C46 C47 H47B 110.6 . .
H47A C47 H47B 108.8 . .
O6 C48 H48A 110.0 . .
O6 C48 H48B 110.0 . .
O6 C48 C49 108.4(2) . .
H48A C48 H48B 108.4 . .
C49 C48 H48A 110.0 . .
C49 C48 H48B 110.0 . .
Rb1 C49 H49A 81.1 . .
Rb1 C49 H49B 156.8 . .
O10 C49 Rb1 46.59(11) . .
O10 C49 C48 105.6(2) . .
O10 C49 H49A 110.6 . .
O10 C49 H49B 110.6 . .
C48 C49 Rb1 83.86(15) . .
C48 C49 H49A 110.6 . .
C48 C49 H49B 110.6 . .
H49A C49 H49B 108.8 . .
O10 C50 Rb1 53.17(12) . .
O10 C50 C51 126.4(3) . .
O10 C50 C55 114.2(2) . .
C51 C50 Rb1 134.39(18) . .
C51 C50 C55 119.4(3) . .
C55 C50 Rb1 82.13(16) . .
C50 C51 H51 120.1 . .
C50 C51 C52 119.8(3) . .
C52 C51 H51 120.1 . .
C51 C52 H52 120.0 . .
C53 C52 C51 120.0(3) . .
C53 C52 H52 120.0 . .
C52 C53 H53 119.3 . .
C52 C53 C54 121.3(3) . .
C54 C53 H53 119.3 . .
C53 C54 H54 120.6 . .
C55 C54 C53 118.9(3) . .
C55 C54 H54 120.6 . .
O9 C55 Rb1 57.15(13) . .
O9 C55 C50 114.1(2) . .
O9 C55 C54 125.5(3) . .
C50 C55 Rb1 74.89(15) . .
C54 C55 Rb1 138.90(17) . .
C54 C55 C50 120.4(3) . .
O9 C56 H56A 110.6 . .
O9 C56 H56B 110.6 . .
O9 C56 C57 105.5(2) . .
H56A C56 H56B 108.8 . .
C57 C56 H56A 110.6 . .
C57 C56 H56B 110.6 . .
O8 C57 C56 108.5(2) . .
O8 C57 H57A 110.0 . .
O8 C57 H57B 110.0 . .
C56 C57 H57A 110.0 . .
C56 C57 H57B 110.0 . .
H57A C57 H57B 108.4 . .
Rb1 C58 H58A 159.1 . .
Rb1 C58 H58B 82.8 . .
O8 C58 Rb1 50.36(12) . .
O8 C58 H58A 108.8 . .
O8 C58 H58B 108.8 . .
O8 C58 C59 113.9(2) . .
H58A C58 H58B 107.7 . .
C59 C58 Rb1 83.73(15) . .
C59 C58 H58A 108.8 . .
C59 C58 H58B 108.8 . .
Rb1 C59 H59A 148.1 . .
Rb1 C59 H59B 100.1 . .
O7 C59 Rb1 44.68(12) . .
O7 C59 C58 109.3(2) . .
O7 C59 H59A 109.8 . .
O7 C59 H59B 109.8 . .
C58 C59 Rb1 72.48(14) . .
C58 C59 H59A 109.8 . .
C58 C59 H59B 109.8 . .
H59A C59 H59B 108.3 . .
O7 C60 H60A 109.9 . .
O7 C60 H60B 109.9 . .
O7 C60 C61 108.9(2) . .
H60A C60 H60B 108.3 . .
C61 C60 H60A 109.9 . .
C61 C60 H60B 109.9 . .
Rb1 C61 H61A 85.8 . .
Rb1 C61 H61B 157.4 . .
O6 C61 Rb1 48.56(12) . .
O6 C61 C60 112.9(2) . .
O6 C61 H61A 109.0 . .
O6 C61 H61B 109.0 . .
C60 C61 Rb1 82.26(16) . .
C60 C61 H61A 109.0 . .
C60 C61 H61B 109.0 . .
H61A C61 H61B 107.8 . .
Si2 C12A H12A 106.8 . .
C14 C12A Si2 116.0(3) . .
C14 C12A H12A 106.8 . .
C14 C12A C13A 105.0(5) . .
C13A C12A Si2 114.9(4) . .
C13A C12A H12A 106.8 . .
C12A C13A H13D 109.5 . .
C12A C13A H13E 109.5 . .
C12A C13A H13F 109.5 . .
H13D C13A H13E 109.5 . .
H13D C13A H13F 109.5 . .
H13E C13A H13F 109.5 . .

loop_
_geom_bond_atom_site_label_1
_geom_bond_atom_site_label_2
_geom_bond_distance
_geom_bond_site_symmetry_2
U1 N1 2.3722(18) .
U1 N2 2.3601(19) .
U1 N3 2.3922(19) .
U1 N4 2.687(2) .
U1 N5 1.810(2) .
Rb1 O1 2.990(2) .
Rb1 O2 2.9891(18) .
Rb1 O3 2.9272(18) .
Rb1 O4 2.9168(18) .
Rb1 O5 2.8762(19) .
Rb1 O6 2.9591(18) .
Rb1 O7 2.8936(19) .
Rb1 O8 2.8837(18) .
Rb1 O9 3.0728(19) .
Rb1 O10 2.8979(18) .
Si1 N1 1.7269(19) .
Si1 C1 1.911(2) .
Si1 C4 1.905(3) .
Si1 C7 1.907(3) .
Si2 N2 1.716(2) .
Si2 C12 2.029(9) .
Si2 C15 1.908(3) .
Si2 C18 1.898(3) .
Si2 C12A 1.896(5) .
Si3 N3 1.712(2) .
Si3 C23 1.915(3) .
Si3 C26 1.903(2) .
Si3 C29 1.892(3) .
O1 C34 1.371(3) .
O1 C47 1.431(3) .
O2 C39 1.373(3) .
O2 C40 1.424(3) .
O3 C41 1.420(3) .
O3 C42 1.436(3) .
O4 C43 1.418(3) .
O4 C44 1.424(3) .
O5 C45 1.426(3) .
O5 C46 1.418(3) .
O6 C48 1.419(3) .
O6 C61 1.431(3) .
O7 C59 1.425(4) .
O7 C60 1.427(4) .
O8 C57 1.418(3) .
O8 C58 1.425(3) .
O9 C55 1.373(3) .
O9 C56 1.440(3) .
O10 C49 1.429(3) .
O10 C50 1.363(3) .
N1 C10 1.472(3) .
N2 C21 1.466(3) .
N3 C32 1.467(3) .
N4 C11 1.480(3) .
N4 C22 1.481(3) .
N4 C33 1.474(3) .
C1 H1 1.0000 .
C1 C2 1.528(4) .
C1 C3 1.532(3) .
C2 H2A 0.9800 .
C2 H2B 0.9800 .
C2 H2C 0.9800 .
C3 H3A 0.9800 .
C3 H3B 0.9800 .
C3 H3C 0.9800 .
C4 H4 1.0000 .
C4 C5 1.545(3) .
C4 C6 1.530(4) .
C5 H5A 0.9800 .
C5 H5B 0.9800 .
C5 H5C 0.9800 .
C6 H6A 0.9800 .
C6 H6B 0.9800 .
C6 H6C 0.9800 .
C7 H7 1.0000 .
C7 C8 1.538(4) .
C7 C9 1.531(5) .
C8 H8A 0.9800 .
C8 H8B 0.9800 .
C8 H8C 0.9800 .
C9 H9A 0.9800 .
C9 H9B 0.9800 .
C9 H9C 0.9800 .
C10 H10A 0.9900 .
C10 H10B 0.9900 .
C10 C11 1.517(3) .
C11 H11A 0.9900 .
C11 H11B 0.9900 .
C12 H12 1.0000 .
C12 C13 1.483(11) .
C12 C14 1.570(8) .
C13 H13A 0.9800 .
C13 H13B 0.9800 .
C13 H13C 0.9800 .
C14 H14A 0.9800 .
C14 H14B 0.9800 .
C14 H14C 0.9800 .
C14 H14D 0.9800 .
C14 H14E 0.9800 .
C14 H14F 0.9800 .
C14 C12A 1.531(5) .
C15 H15 1.0000 .
C15 C16 1.535(4) .
C15 C17 1.533(4) .
C16 H16A 0.9800 .
C16 H16B 0.9800 .
C16 H16C 0.9800 .
C17 H17A 0.9800 .
C17 H17B 0.9800 .
C17 H17C 0.9800 .
C18 H18 1.0000 .
C18 C19 1.533(4) .
C18 C20 1.539(4) .
C19 H19A 0.9800 .
C19 H19B 0.9800 .
C19 H19C 0.9800 .
C20 H20A 0.9800 .
C20 H20B 0.9800 .
C20 H20C 0.9800 .
C21 H21A 0.9900 .
C21 H21B 0.9900 .
C21 C22 1.521(4) .
C22 H22A 0.9900 .
C22 H22B 0.9900 .
C23 H23 1.0000 .
C23 C24 1.532(4) .
C23 C25 1.527(4) .
C24 H24A 0.9800 .
C24 H24B 0.9800 .
C24 H24C 0.9800 .
C25 H25A 0.9800 .
C25 H25B 0.9800 .
C25 H25C 0.9800 .
C26 H26 1.0000 .
C26 C27 1.535(4) .
C26 C28 1.532(4) .
C27 H27A 0.9800 .
C27 H27B 0.9800 .
C27 H27C 0.9800 .
C28 H28A 0.9800 .
C28 H28B 0.9800 .
C28 H28C 0.9800 .
C29 H29 1.0000 .
C29 C30 1.519(4) .
C29 C31 1.535(4) .
C30 H30A 0.9800 .
C30 H30B 0.9800 .
C30 H30C 0.9800 .
C31 H31A 0.9800 .
C31 H31B 0.9800 .
C31 H31C 0.9800 .
C32 H32A 0.9900 .
C32 H32B 0.9900 .
C32 C33 1.515(4) .
C33 H33A 0.9900 .
C33 H33B 0.9900 .
C34 C35 1.383(4) .
C34 C39 1.407(4) .
C35 H35 0.9500 .
C35 C36 1.395(5) .
C36 H36 0.9500 .
C36 C37 1.382(5) .
C37 H37 0.9500 .
C37 C38 1.392(4) .
C38 H38 0.9500 .
C38 C39 1.380(4) .
C40 H40A 0.9900 .
C40 H40B 0.9900 .
C40 C41 1.510(4) .
C41 H41A 0.9900 .
C41 H41B 0.9900 .
C42 H42A 0.9900 .
C42 H42B 0.9900 .
C42 C43 1.509(4) .
C43 H43A 0.9900 .
C43 H43B 0.9900 .
C44 H44A 0.9900 .
C44 H44B 0.9900 .
C44 C45 1.497(4) .
C45 H45A 0.9900 .
C45 H45B 0.9900 .
C46 H46A 0.9900 .
C46 H46B 0.9900 .
C46 C47 1.498(4) .
C47 H47A 0.9900 .
C47 H47B 0.9900 .
C48 H48A 0.9900 .
C48 H48B 0.9900 .
C48 C49 1.492(4) .
C49 H49A 0.9900 .
C49 H49B 0.9900 .
C50 C51 1.381(4) .
C50 C55 1.416(4) .
C51 H51 0.9500 .
C51 C52 1.395(5) .
C52 H52 0.9500 .
C52 C53 1.373(5) .
C53 H53 0.9500 .
C53 C54 1.390(5) .
C54 H54 0.9500 .
C54 C55 1.380(4) .
C56 H56A 0.9900 .
C56 H56B 0.9900 .
C56 C57 1.506(4) .
C57 H57A 0.9900 .
C57 H57B 0.9900 .
C58 H58A 0.9900 .
C58 H58B 0.9900 .
C58 C59 1.513(4) .
C59 H59A 0.9900 .
C59 H59B 0.9900 .
C60 H60A 0.9900 .
C60 H60B 0.9900 .
C60 C61 1.511(4) .
C61 H61A 0.9900 .
C61 H61B 0.9900 .
C12A H12A 1.0000 .
C12A C13A 1.541(7) .
C13A H13D 0.9800 .
C13A H13E 0.9800 .
C13A H13F 0.9800 .

loop_
_geom_torsion_atom_site_label_1
_geom_torsion_atom_site_label_2
_geom_torsion_atom_site_label_3
_geom_torsion_atom_site_label_4
_geom_torsion
_geom_torsion_site_symmetry_1
_geom_torsion_site_symmetry_2
_geom_torsion_site_symmetry_3
_geom_torsion_site_symmetry_4
U1 N1 C10 C11 -50.7(2) . . . .
U1 N2 C21 C22 -57.3(2) . . . .
U1 N3 C32 C33 -55.4(2) . . . .
U1 N4 C11 C10 -36.1(2) . . . .
U1 N4 C22 C21 -34.2(2) . . . .
U1 N4 C33 C32 -33.2(2) . . . .
Rb1 O1 C34 C35 -128.4(3) . . . .
Rb1 O1 C34 C39 52.9(2) . . . .
Rb1 O1 C47 C46 -63.5(2) . . . .
Rb1 O2 C39 C34 -51.9(2) . . . .
Rb1 O2 C39 C38 128.8(2) . . . .
Rb1 O2 C40 C41 68.15(19) . . . .
Rb1 O3 C41 C40 30.8(3) . . . .
Rb1 O3 C42 C43 55.1(2) . . . .
Rb1 O4 C43 C42 41.8(2) . . . .
Rb1 O4 C44 C45 -32.2(3) . . . .
Rb1 O5 C45 C44 -59.3(3) . . . .
Rb1 O5 C46 C47 -32.0(3) . . . .
Rb1 O6 C48 C49 37.5(3) . . . .
Rb1 O6 C61 C60 55.4(3) . . . .
Rb1 O7 C59 C58 -36.2(3) . . . .
Rb1 O7 C60 C61 35.4(3) . . . .
Rb1 O8 C57 C56 -28.5(3) . . . .
Rb1 O8 C58 C59 -58.5(3) . . . .
Rb1 O9 C55 C50 51.1(2) . . . .
Rb1 O9 C55 C54 -129.9(2) . . . .
Rb1 O9 C56 C57 -66.4(2) . . . .
Rb1 O10 C49 C48 65.4(2) . . . .
Rb1 O10 C50 C51 122.3(2) . . . .
Rb1 O10 C50 C55 -58.4(2) . . . .
Rb1 C34 C35 C36 110.4(4) . . . .
Rb1 C34 C39 O2 39.58(18) . . . .
Rb1 C34 C39 C38 -141.1(2) . . . .
Rb1 C40 C41 O3 -20.68(19) . . . .
Rb1 C42 C43 O4 -28.75(17) . . . .
Rb1 C50 C51 C52 -109.6(3) . . . .
Rb1 C50 C55 O9 -42.61(18) . . . .
Rb1 C50 C55 C54 138.3(2) . . . .
Rb1 C58 C59 O7 25.8(2) . . . .
Si1 N1 C10 C11 124.27(18) . . . .
Si2 N2 C21 C22 128.92(19) . . . .
Si3 N3 C32 C33 132.46(17) . . . .
O1 C34 C35 C36 -177.3(3) . . . .
O1 C34 C39 Rb1 -40.3(2) . . . .
O1 C34 C39 O2 -0.7(3) . . . .
O1 C34 C39 C38 178.7(2) . . . .
O2 C40 C41 O3 -66.7(3) . . . .
O3 C42 C43 O4 -67.3(3) . . . .
O4 C44 C45 Rb1 22.67(19) . . . .
O4 C44 C45 O5 63.1(3) . . . .
O5 C46 C47 Rb1 20.21(19) . . . .
O5 C46 C47 O1 62.5(3) . . . .
O6 C48 C49 Rb1 -25.84(19) . . . .
O6 C48 C49 O10 -67.5(3) . . . .
O7 C60 C61 Rb1 -23.4(2) . . . .
O7 C60 C61 O6 -61.9(3) . . . .
O8 C58 C59 Rb1 41.36(19) . . . .
O8 C58 C59 O7 67.2(3) . . . .
O9 C56 C57 O8 63.6(3) . . . .
O10 C50 C51 C52 179.1(3) . . . .
O10 C50 C55 Rb1 43.51(17) . . . .
O10 C50 C55 O9 0.9(3) . . . .
O10 C50 C55 C54 -178.2(2) . . . .
N1 C10 C11 N4 59.0(3) . . . .
N2 Si2 C18 C19 61.3(2) . . . .
N2 Si2 C18 C20 -172.87(19) . . . .
N2 Si2 C12A C14 -25.6(5) . . . .
N2 Si2 C12A C13A 97.3(5) . . . .
N2 C21 C22 N4 61.1(3) . . . .
N3 Si3 C29 C30 63.5(2) . . . .
N3 Si3 C29 C31 -169.0(3) . . . .
N3 C32 C33 N4 59.4(3) . . . .
C1 Si1 N1 U1 -151.00(13) . . . .
C1 Si1 N1 C10 35.0(2) . . . .
C4 Si1 N1 U1 -26.48(17) . . . .
C4 Si1 N1 C10 159.52(17) . . . .
C7 Si1 N1 U1 92.52(16) . . . .
C7 Si1 N1 C10 -81.48(19) . . . .
C11 N4 C22 C21 -151.8(2) . . . .
C11 N4 C33 C32 84.3(2) . . . .
C12 Si2 N2 U1 160.2(4) . . . .
C12 Si2 N2 C21 -27.1(4) . . . .
C12 Si2 C18 C19 -60.7(3) . . . .
C12 Si2 C18 C20 65.2(3) . . . .
C15 Si2 N2 U1 -88.17(15) . . . .
C15 Si2 N2 C21 84.6(2) . . . .
C15 Si2 C18 C19 -177.56(19) . . . .
C15 Si2 C18 C20 -51.7(2) . . . .
C15 Si2 C12A C14 -155.3(3) . . . .
C15 Si2 C12A C13A -32.5(6) . . . .
C18 Si2 N2 U1 29.67(16) . . . .
C18 Si2 N2 C21 -157.57(18) . . . .
C18 Si2 C12A C14 92.0(4) . . . .
C18 Si2 C12A C13A -145.1(5) . . . .
C22 N4 C11 C10 82.0(2) . . . .
C22 N4 C33 C32 -152.2(2) . . . .
C23 Si3 N3 U1 157.23(13) . . . .
C23 Si3 N3 C32 -31.9(2) . . . .
C23 Si3 C29 C30 -59.6(2) . . . .
C23 Si3 C29 C31 67.9(3) . . . .
C26 Si3 N3 U1 -85.35(15) . . . .
C26 Si3 N3 C32 85.5(2) . . . .
C26 Si3 C29 C30 -174.2(2) . . . .
C26 Si3 C29 C31 -46.7(3) . . . .
C29 Si3 N3 U1 33.63(17) . . . .
C29 Si3 N3 C32 -155.55(19) . . . .
C33 N4 C11 C10 -154.6(2) . . . .
C33 N4 C22 C21 85.0(3) . . . .
C34 O1 C47 Rb1 -123.0(3) . . . .
C34 O1 C47 C46 173.5(2) . . . .
C34 C35 C36 C37 -1.5(6) . . . .
C35 C34 C39 Rb1 140.9(3) . . . .
C35 C34 C39 O2 -179.5(3) . . . .
C35 C34 C39 C38 -0.2(4) . . . .
C35 C36 C37 C38 0.4(6) . . . .
C36 C37 C38 C39 0.8(5) . . . .
C37 C38 C39 Rb1 -110.0(3) . . . .
C37 C38 C39 O2 178.3(3) . . . .
C37 C38 C39 C34 -0.9(4) . . . .
C39 O2 C40 Rb1 120.5(2) . . . .
C39 O2 C40 C41 -171.4(2) . . . .
C39 C34 C35 C36 1.4(5) . . . .
C40 O2 C39 Rb1 -121.5(2) . . . .
C40 O2 C39 C34 -173.4(2) . . . .
C40 O2 C39 C38 7.3(4) . . . .
C41 O3 C42 Rb1 -136.8(2) . . . .
C41 O3 C42 C43 -81.7(3) . . . .
C42 O3 C41 C40 162.5(2) . . . .
C43 O4 C44 C45 -170.8(2) . . . .
C44 O4 C43 C42 -179.3(2) . . . .
C45 O5 C46 C47 -167.6(2) . . . .
C46 O5 C45 Rb1 141.4(2) . . . .
C46 O5 C45 C44 82.1(3) . . . .
C47 O1 C34 Rb1 125.4(3) . . . .
C47 O1 C34 C35 -2.9(4) . . . .
C47 O1 C34 C39 178.3(2) . . . .
C48 O6 C61 Rb1 -134.0(2) . . . .
C48 O6 C61 C60 -78.6(3) . . . .
C49 O10 C50 Rb1 -126.6(2) . . . .
C49 O10 C50 C51 -4.4(4) . . . .
C49 O10 C50 C55 174.9(2) . . . .
C50 O10 C49 Rb1 122.9(2) . . . .
C50 O10 C49 C48 -171.7(2) . . . .
C50 C51 C52 C53 -0.7(5) . . . .
C51 C50 C55 Rb1 -137.1(2) . . . .
C51 C50 C55 O9 -179.7(2) . . . .
C51 C50 C55 C54 1.2(4) . . . .
C51 C52 C53 C54 0.6(5) . . . .
C52 C53 C54 C55 0.4(5) . . . .
C53 C54 C55 Rb1 101.0(3) . . . .
C53 C54 C55 O9 179.7(3) . . . .
C53 C54 C55 C50 -1.3(4) . . . .
C55 O9 C56 C57 -179.1(2) . . . .
C55 C50 C51 C52 -0.2(4) . . . .
C56 O9 C55 Rb1 116.5(2) . . . .
C56 O9 C55 C50 167.6(2) . . . .
C56 O9 C55 C54 -13.4(4) . . . .
C57 O8 C58 Rb1 142.7(2) . . . .
C57 O8 C58 C59 84.1(3) . . . .
C58 O8 C57 C56 -163.9(2) . . . .
C59 O7 C60 C61 174.4(2) . . . .
C60 O7 C59 Rb1 -141.0(3) . . . .
C60 O7 C59 C58 -177.2(2) . . . .
C61 O6 C48 C49 167.9(2) . . . .
C12A Si2 N2 U1 143.7(2) . . . .
C12A Si2 N2 C21 -43.5(3) . . . .
C12A Si2 C18 C19 -63.6(2) . . . .
C12A Si2 C18 C20 62.3(2) . . . .
